data_4345739
loop_
_publ_author_name
'Berger, Markus'
'Bauser, Marcus'
'Frenzel, Thomas'
'Hilger, Christoph Stephan'
'Jost, Gregor'
'Lauria, Silvia'
'Morgenstern, Bernd'
'Neis, Christian'
'Pietsch, Hubertus'
'S\"ulzle, Detlev'
'Hegetschweiler, Kaspar'

_publ_section_title
;
 Hafnium-Based Contrast Agents for X-ray Computed Tomography.
;
_journal_issue 10
_journal_name_full 'Inorganic chemistry'
_journal_page_first 5757
_journal_page_last 5761
_journal_paper_doi 10.1021/acs.inorgchem.7b00359
_journal_volume 56
_journal_year 2017
_chemical_formula_sum 'C30 H60 Hf3 N6 O27'
_chemical_formula_weight 1472.31
_space_group_crystal_system monoclinic
_space_group_IT_number 15
_space_group_name_Hall '-C 2yc'
_space_group_name_H-M_alt 'C 1 2/c 1'
_symmetry_space_group_name_Hall '-C 2yc'
_symmetry_space_group_name_H-M 'C 1 2/c 1'
_atom_sites_solution_hydrogens mixed
_atom_sites_solution_primary heavy
_atom_sites_solution_secondary difmap
_audit_creation_method SHELXL-2014/6
_cell_angle_alpha 90
_cell_angle_beta 99.968(6)
_cell_angle_gamma 90
_cell_formula_units_Z 4
_cell_length_a 19.3300(16)
_cell_length_b 18.2638(16)
_cell_length_c 12.0345(10)
_cell_measurement_reflns_used 9909
_cell_measurement_temperature 123(2)
_cell_measurement_theta_max 33.18
_cell_measurement_theta_min 2.17
_cell_volume 4184.5(6)
_computing_cell_refinement 'SAINT (Bruker, 2010)'
_computing_data_collection 'APEX2 (Bruker, 2010)'
_computing_data_reduction 'SAINT (Bruker, 2010)'
_computing_molecular_graphics 'DIAMOND, Vers. 3.2h (Brandenburg, 2012)'
_computing_publication_material 'SHELXL-97 (Sheldrick, 2008)'
_computing_structure_refinement 'SHELXL-2014/6 (Sheldrick, 2014)'
_computing_structure_solution 'SHELXS-97 (Sheldrick, 2008)'
_diffrn_ambient_temperature 123(2)
_diffrn_measured_fraction_theta_full 1.000
_diffrn_measured_fraction_theta_max 0.996
_diffrn_measurement_device_type 'Bruker X8 Apex, Nonius Kappa CCD'
_diffrn_measurement_method '\f and \w scans'
_diffrn_radiation_type MoK\a
_diffrn_radiation_wavelength 0.71073
_diffrn_reflns_av_R_equivalents 0.0401
_diffrn_reflns_av_unetI/netI 0.0325
_diffrn_reflns_Laue_measured_fraction_full 1.000
_diffrn_reflns_Laue_measured_fraction_max 0.996
_diffrn_reflns_limit_h_max 28
_diffrn_reflns_limit_h_min -29
_diffrn_reflns_limit_k_max 28
_diffrn_reflns_limit_k_min -28
_diffrn_reflns_limit_l_max 18
_diffrn_reflns_limit_l_min -16
_diffrn_reflns_number 56887
_diffrn_reflns_point_group_measured_fraction_full 1.000
_diffrn_reflns_point_group_measured_fraction_max 0.996
_diffrn_reflns_theta_full 25.242
_diffrn_reflns_theta_max 33.358
_diffrn_reflns_theta_min 1.545
_diffrn_source 'fine-focus sealed tube'
_exptl_absorpt_coefficient_mu 7.530
_exptl_absorpt_correction_T_max 0.7527
_exptl_absorpt_correction_T_min 0.2547
_exptl_absorpt_correction_type multi-scan
_exptl_absorpt_process_details 'SADABS BrukerAXS 2010'
_exptl_crystal_colour colorless
_exptl_crystal_density_diffrn 2.337
_exptl_crystal_density_method 'not measured'
_exptl_crystal_description prism
_exptl_crystal_F_000 2856
_exptl_crystal_size_max 0.250
_exptl_crystal_size_mid 0.180
_exptl_crystal_size_min 0.040
_refine_diff_density_max 2.339
_refine_diff_density_min -1.823
_refine_diff_density_rms 0.168
_refine_ls_extinction_method none
_refine_ls_goodness_of_fit_ref 1.022
_refine_ls_hydrogen_treatment mixed
_refine_ls_matrix_type full
_refine_ls_number_parameters 336
_refine_ls_number_reflns 8089
_refine_ls_number_restraints 11
_refine_ls_restrained_S_all 1.049
_refine_ls_R_factor_all 0.0340
_refine_ls_R_factor_gt 0.0241
_refine_ls_shift/su_max 0.005
_refine_ls_shift/su_mean 0.000
_refine_ls_structure_factor_coef Fsqd
_refine_ls_weighting_details 'w=1/[\s^2^(Fo^2^)+(0.0163P)^2^+14.6101P] where P=(Fo^2^+2Fc^2^)/3'
_refine_ls_weighting_scheme calc
_refine_ls_wR_factor_gt 0.0458
_refine_ls_wR_factor_ref 0.0484
_reflns_Friedel_coverage 0.000
_reflns_number_gt 6892
_reflns_number_total 8089
_reflns_threshold_expression 'I > 2\s(I)'
_cod_data_source_file ic7b00359_si_005.cif
_cod_data_source_block sh3129
_cod_depositor_comments 'Adding full bibliography for 4345737--4345739.cif.'
_cod_database_code 4345739
_shelx_space_group_comment
;
The symmetry employed for this shelxl refinement is uniquely defined
by the following loop, which should always be used as a source of
symmetry information in preference to the above space-group names.
They are only intended as comments.
;
_shelx_estimated_absorpt_t_min 0.255
_shelx_estimated_absorpt_t_max 0.753
_shelxl_version_number 2014/6

loop_
_space_group_symop_operation_xyz
'x, y, z'
'-x, y, -z+1/2'
'x+1/2, y+1/2, z'
'-x+1/2, y+1/2, -z+1/2'
'-x, -y, -z'
'x, -y, z-1/2'
'-x+1/2, -y+1/2, -z'
'x+1/2, -y+1/2, z-1/2'

loop_
_atom_site_label
_atom_site_type_symbol
_atom_site_fract_x
_atom_site_fract_y
_atom_site_fract_z
_atom_site_U_iso_or_equiv
_atom_site_adp_type
_atom_site_occupancy
_atom_site_site_symmetry_order
_atom_site_calc_flag
_atom_site_refinement_flags_posn
_atom_site_refinement_flags_adp
_atom_site_refinement_flags_occupancy
_atom_site_disorder_assembly
_atom_site_disorder_group
Hf1 Hf 0.57641(2) 0.19178(2) 0.18944(2) 0.01126(3) Uani 1 1 d . . . . .
Hf2 Hf 0.5000 0.35757(2) 0.2500 0.00915(3) Uani 1 2 d S T P . .
C1 C 0.63218(13) 0.28466(13) 0.4042(2) 0.0120(4) Uani 1 1 d . . . . .
H1 H 0.6792 0.3082 0.4074 0.014 Uiso 1 1 calc R U . . .
O1 O 0.59443(9) 0.28851(9) 0.29077(14) 0.0111(3) Uani 1 1 d . . . . .
C2 C 0.59078(13) 0.32737(13) 0.4795(2) 0.0120(4) Uani 1 1 d . . . . .
H2 H 0.6200 0.3367 0.5552 0.014 Uiso 1 1 calc R U . . .
N2 N 0.56921(11) 0.39750(11) 0.42041(17) 0.0114(4) Uani 1 1 d D . . . .
H2N H 0.5370 0.4228 0.4646 0.014 Uiso 1 1 calc DR U . . .
C21 C 0.62921(14) 0.44769(14) 0.4165(2) 0.0162(5) Uani 1 1 d . . . . .
H21A H 0.6644 0.4229 0.3788 0.019 Uiso 1 1 calc R U . . .
H21B H 0.6520 0.4601 0.4944 0.019 Uiso 1 1 calc R U . . .
C22 C 0.60474(14) 0.51718(14) 0.3533(2) 0.0159(5) Uani 1 1 d . . . . .
H22A H 0.6441 0.5526 0.3635 0.019 Uiso 1 1 calc R U . . .
H22B H 0.5664 0.5389 0.3875 0.019 Uiso 1 1 calc R U . . .
C23 C 0.57872(14) 0.50695(14) 0.2283(2) 0.0149(5) Uani 1 1 d . . . . .
O24 O 0.56141(9) 0.44080(10) 0.19391(14) 0.0134(3) Uani 1 1 d . . . . .
O25 O 0.57382(12) 0.55921(11) 0.16374(17) 0.0242(4) Uani 1 1 d . . . . .
C3 C 0.52193(13) 0.28991(13) 0.4913(2) 0.0121(4) Uani 1 1 d . . . . .
H3 H 0.5002 0.3167 0.5491 0.015 Uiso 1 1 calc R U . . .
O3 O 0.47457(9) 0.29197(9) 0.38540(14) 0.0112(3) Uani 1 1 d . . . . .
C4 C 0.53174(14) 0.20990(14) 0.5262(2) 0.0140(5) Uani 1 1 d . . . . .
H4 H 0.5546 0.2057 0.6071 0.017 Uiso 1 1 calc R U . . .
N4 N 0.46132(12) 0.17523(12) 0.50755(18) 0.0146(4) Uani 1 1 d D . . . .
H4N H 0.4688 0.1215 0.5206 0.018 Uiso 1 1 calc DR U . . .
C41 C 0.41419(15) 0.20034(16) 0.5850(2) 0.0194(5) Uani 1 1 d . . . . .
H41A H 0.4067 0.2538 0.5763 0.023 Uiso 1 1 calc R U . . .
H41B H 0.4366 0.1906 0.6639 0.023 Uiso 1 1 calc R U . . .
C42 C 0.34384(15) 0.16127(16) 0.5602(2) 0.0207(6) Uani 1 1 d . . . . .
H42A H 0.3522 0.1078 0.5587 0.025 Uiso 1 1 calc R U . . .
H42B H 0.3176 0.1714 0.6222 0.025 Uiso 1 1 calc R U . . .
C43 C 0.29908(15) 0.18392(14) 0.4495(2) 0.0184(5) Uani 1 1 d . . . . .
O44 O 0.33163(10) 0.21403(10) 0.37606(15) 0.0167(4) Uani 1 1 d . . . . .
O45 O 0.23502(11) 0.17330(12) 0.43283(17) 0.0233(4) Uani 1 1 d . . . . .
C5 C 0.57346(13) 0.16807(14) 0.4506(2) 0.0130(4) Uani 1 1 d . . . . .
H5 H 0.5837 0.1179 0.4826 0.016 Uiso 1 1 calc R U . . .
O5 O 0.53251(9) 0.16135(9) 0.34052(14) 0.0128(3) Uani 1 1 d . . . . .
C6 C 0.64259(14) 0.20462(14) 0.4380(2) 0.0146(5) Uani 1 1 d . . . . .
H6 H 0.6777 0.1997 0.5091 0.018 Uiso 1 1 calc R U . . .
N6 N 0.66794(12) 0.16749(12) 0.34271(18) 0.0143(4) Uani 1 1 d D . . . .
H6N H 0.7102 0.1951 0.3282 0.017 Uiso 1 1 calc DR U . . .
C61 C 0.69085(16) 0.09128(15) 0.3704(2) 0.0211(6) Uani 1 1 d . . . . .
H61A H 0.6524 0.0641 0.3967 0.025 Uiso 1 1 calc R U . . .
H61B H 0.7318 0.0917 0.4325 0.025 Uiso 1 1 calc R U . . .
C62 C 0.71067(16) 0.05235(15) 0.2692(2) 0.0220(6) Uani 1 1 d . . . . .
H62A H 0.7432 0.0838 0.2353 0.026 Uiso 1 1 calc R U . . .
H62B H 0.7358 0.0065 0.2947 0.026 Uiso 1 1 calc R U . . .
C63 C 0.64780(18) 0.03427(17) 0.1802(3) 0.0284(7) Uani 1 1 d . . . . .
O64 O 0.59609(11) 0.07971(10) 0.16325(17) 0.0198(4) Uani 1 1 d . . . . .
O65A O 0.6505(3) -0.0175(3) 0.1130(6) 0.0412(16) Uani 0.718(14) 1 d . . P A 1
O65B O 0.6328(8) -0.0320(8) 0.1534(13) 0.0412(16) Uani 0.282(14) 1 d . . P A 2
O1W O 0.23206(12) 0.36312(11) 0.19085(18) 0.0233(4) Uani 1 1 d D . . . .
H1W H 0.2037(16) 0.3978(14) 0.175(3) 0.035 Uiso 1 1 d D U . . .
H2W H 0.2556(17) 0.376(2) 0.2523(18) 0.035 Uiso 1 1 d D U . . .
O2W O 0.31338(11) 0.40228(12) 0.39320(18) 0.0229(4) Uani 1 1 d D . . . .
H3W H 0.3555(8) 0.398(2) 0.387(3) 0.034 Uiso 1 1 d D U . . .
H4W H 0.3050(19) 0.3745(17) 0.444(2) 0.034 Uiso 1 1 d D U . . .
O3W O 0.19070(13) 0.22113(13) 0.20478(19) 0.0289(5) Uani 1 1 d D . . . .
H5W H 0.201(2) 0.2662(7) 0.208(3) 0.043 Uiso 1 1 d D U . . .
H6W H 0.203(2) 0.207(2) 0.2725(14) 0.043 Uiso 1 1 d D U . . .
O4W O 0.5000 0.3234(2) 0.7500 0.0515(11) Uani 1 2 d S T P . .
O5WA O 0.5312(4) -0.0223(3) 0.4130(7) 0.0441(15) Uani 0.5 1 d D . P B 1
O5WB O 0.4847(4) 0.0342(4) 0.6525(6) 0.0517(17) Uani 0.5 1 d . . P C 2
H10W H 0.4928(16) -0.003(3) 0.383(5) 0.078 Uiso 1 1 d D U . . .
H9W H 0.5670(17) -0.009(3) 0.458(4) 0.078 Uiso 1 1 d D U . . .

loop_
_atom_site_aniso_label
_atom_site_aniso_U_11
_atom_site_aniso_U_22
_atom_site_aniso_U_33
_atom_site_aniso_U_23
_atom_site_aniso_U_13
_atom_site_aniso_U_12
Hf1 0.01291(5) 0.01030(5) 0.01136(5) -0.00142(3) 0.00432(4) 0.00110(3)
Hf2 0.01034(6) 0.00865(6) 0.00890(6) 0.000 0.00285(5) 0.000
C1 0.0116(11) 0.0141(10) 0.0100(10) 0.0000(8) 0.0010(8) 0.0005(9)
O1 0.0133(8) 0.0114(7) 0.0085(8) -0.0017(6) 0.0016(6) 0.0019(6)
C2 0.0136(11) 0.0119(10) 0.0105(11) 0.0003(8) 0.0016(9) 0.0019(9)
N2 0.0136(10) 0.0099(9) 0.0111(9) -0.0006(7) 0.0030(8) 0.0011(7)
C21 0.0151(12) 0.0160(11) 0.0172(12) -0.0004(9) 0.0023(10) -0.0023(9)
C22 0.0200(13) 0.0125(11) 0.0155(12) -0.0029(9) 0.0036(10) -0.0019(9)
C23 0.0151(12) 0.0131(11) 0.0175(12) -0.0003(9) 0.0057(9) -0.0017(9)
O24 0.0143(9) 0.0140(8) 0.0128(8) -0.0011(6) 0.0043(7) -0.0030(7)
O25 0.0400(13) 0.0130(9) 0.0200(10) 0.0031(7) 0.0065(9) -0.0051(8)
C3 0.0143(11) 0.0140(11) 0.0084(10) 0.0010(8) 0.0030(9) 0.0021(9)
O3 0.0112(8) 0.0124(8) 0.0103(8) 0.0019(6) 0.0027(6) -0.0002(6)
C4 0.0161(12) 0.0158(11) 0.0106(11) 0.0025(8) 0.0035(9) 0.0002(9)
N4 0.0159(11) 0.0158(10) 0.0133(10) 0.0022(8) 0.0056(8) -0.0007(8)
C41 0.0216(14) 0.0255(14) 0.0125(12) 0.0016(10) 0.0070(10) -0.0014(11)
C42 0.0218(14) 0.0249(14) 0.0173(13) 0.0036(10) 0.0090(11) -0.0013(11)
C43 0.0215(14) 0.0164(12) 0.0194(13) -0.0006(9) 0.0092(11) -0.0030(10)
O44 0.0175(9) 0.0187(9) 0.0159(9) 0.0042(7) 0.0082(7) -0.0006(7)
O45 0.0184(10) 0.0295(11) 0.0232(11) 0.0019(8) 0.0070(8) -0.0068(8)
C5 0.0155(12) 0.0128(10) 0.0108(11) 0.0013(8) 0.0026(9) 0.0030(9)
O5 0.0150(9) 0.0114(8) 0.0121(8) 0.0001(6) 0.0023(7) 0.0007(6)
C6 0.0158(12) 0.0153(11) 0.0129(11) -0.0006(9) 0.0030(9) 0.0039(9)
N6 0.0169(11) 0.0116(9) 0.0146(10) -0.0008(8) 0.0037(8) 0.0033(8)
C61 0.0264(15) 0.0180(12) 0.0188(13) 0.0003(10) 0.0040(11) 0.0077(11)
C62 0.0280(15) 0.0159(12) 0.0227(14) -0.0021(10) 0.0063(12) 0.0089(11)
C63 0.0353(17) 0.0227(14) 0.0255(15) -0.0049(12) 0.0003(13) 0.0114(13)
O64 0.0238(10) 0.0132(9) 0.0227(10) -0.0042(7) 0.0051(8) 0.0048(7)
O65A 0.047(3) 0.035(2) 0.036(3) -0.024(2) -0.009(2) 0.023(2)
O65B 0.047(3) 0.035(2) 0.036(3) -0.024(2) -0.009(2) 0.023(2)
O1W 0.0305(12) 0.0187(10) 0.0211(10) -0.0030(8) 0.0056(9) 0.0028(8)
O2W 0.0215(10) 0.0255(11) 0.0230(11) 0.0033(8) 0.0077(9) -0.0041(9)
O3W 0.0358(13) 0.0249(11) 0.0236(11) 0.0008(9) -0.0016(10) -0.0022(10)
O4W 0.087(3) 0.035(2) 0.035(2) 0.000 0.018(2) 0.000
O5WA 0.048(4) 0.023(3) 0.057(4) 0.008(3) -0.003(3) 0.006(3)
O5WB 0.061(4) 0.044(4) 0.048(4) 0.009(3) 0.004(4) 0.018(3)

loop_
_atom_type_symbol
_atom_type_description
_atom_type_scat_dispersion_real
_atom_type_scat_dispersion_imag
_atom_type_scat_source
C C 0.0033 0.0016 'International Tables Vol C Tables 4.2.6.8 and 6.1.1.4'
H H 0.0000 0.0000 'International Tables Vol C Tables 4.2.6.8 and 6.1.1.4'
N N 0.0061 0.0033 'International Tables Vol C Tables 4.2.6.8 and 6.1.1.4'
O O 0.0106 0.0060 'International Tables Vol C Tables 4.2.6.8 and 6.1.1.4'
Hf Hf -0.5830 6.1852 'International Tables Vol C Tables 4.2.6.8 and 6.1.1.4'

loop_
_geom_angle_atom_site_label_1
_geom_angle_atom_site_label_2
_geom_angle_atom_site_label_3
_geom_angle
_geom_angle_site_symmetry_1
_geom_angle_site_symmetry_3
O44 Hf1 O64 86.89(8) 2_655 .
O44 Hf1 O1 89.39(7) 2_655 .
O64 Hf1 O1 150.19(7) . .
O44 Hf1 O5 148.68(7) 2_655 2_655
O64 Hf1 O5 85.46(7) . 2_655
O1 Hf1 O5 111.56(7) . 2_655
O44 Hf1 O3 91.93(7) 2_655 2_655
O64 Hf1 O3 145.54(7) . 2_655
O1 Hf1 O3 64.10(6) . 2_655
O5 Hf1 O3 77.85(7) 2_655 2_655
O44 Hf1 O5 145.82(7) 2_655 .
O64 Hf1 O5 89.07(7) . .
O1 Hf1 O5 77.66(7) . .
O5 Hf1 O5 64.36(8) 2_655 .
O3 Hf1 O5 109.79(6) 2_655 .
O44 Hf1 N6 76.24(8) 2_655 .
O64 Hf1 N6 78.77(7) . .
O1 Hf1 N6 71.62(7) . .
O5 Hf1 N6 131.42(7) 2_655 .
O3 Hf1 N6 134.25(7) 2_655 .
O5 Hf1 N6 69.68(7) . .
O44 Hf1 N4 77.54(7) 2_655 2_655
O64 Hf1 N4 76.13(7) . 2_655
O1 Hf1 N4 131.68(7) . 2_655
O5 Hf1 N4 71.14(7) 2_655 2_655
O3 Hf1 N4 70.02(7) 2_655 2_655
O5 Hf1 N4 134.00(7) . 2_655
N6 Hf1 N4 144.38(7) . 2_655
O44 Hf1 Hf2 108.97(5) 2_655 .
O64 Hf1 Hf2 163.98(6) . .
O1 Hf1 Hf2 36.91(5) . .
O5 Hf1 Hf2 79.75(5) 2_655 .
O3 Hf1 Hf2 35.82(4) 2_655 .
O5 Hf1 Hf2 79.05(4) . .
N6 Hf1 Hf2 106.58(5) . .
N4 Hf1 Hf2 104.48(5) 2_655 .
O44 Hf1 Hf1 168.69(5) 2_655 2_655
O64 Hf1 Hf1 104.34(6) . 2_655
O1 Hf1 Hf1 80.17(5) . 2_655
O5 Hf1 Hf1 36.78(5) 2_655 2_655
O3 Hf1 Hf1 79.65(4) 2_655 2_655
O5 Hf1 Hf1 35.63(5) . 2_655
N6 Hf1 Hf1 104.21(5) . 2_655
N4 Hf1 Hf1 106.20(5) 2_655 2_655
Hf2 Hf1 Hf1 59.881(3) . 2_655
O24 Hf2 O24 87.83(10) . 2_655
O24 Hf2 O3 149.34(7) . .
O24 Hf2 O3 86.78(7) 2_655 .
O24 Hf2 O3 86.78(7) . 2_655
O24 Hf2 O3 149.34(7) 2_655 2_655
O3 Hf2 O3 112.16(9) . 2_655
O24 Hf2 O1 146.25(6) . 2_655
O24 Hf2 O1 89.62(7) 2_655 2_655
O3 Hf2 O1 63.88(6) . 2_655
O3 Hf2 O1 78.54(7) 2_655 2_655
O24 Hf2 O1 89.62(7) . .
O24 Hf2 O1 146.25(6) 2_655 .
O3 Hf2 O1 78.53(7) . .
O3 Hf2 O1 63.88(6) 2_655 .
O1 Hf2 O1 110.15(9) 2_655 .
O24 Hf2 N2 77.87(7) . .
O24 Hf2 N2 76.42(7) 2_655 .
O3 Hf2 N2 71.52(7) . .
O3 Hf2 N2 131.43(7) 2_655 .
O1 Hf2 N2 133.88(7) 2_655 .
O1 Hf2 N2 70.15(7) . .
O24 Hf2 N2 76.42(7) . 2_655
O24 Hf2 N2 77.87(7) 2_655 2_655
O3 Hf2 N2 131.43(7) . 2_655
O3 Hf2 N2 71.52(7) 2_655 2_655
O1 Hf2 N2 70.15(7) 2_655 2_655
O1 Hf2 N2 133.88(7) . 2_655
N2 Hf2 N2 144.02(10) . 2_655
O24 Hf2 Hf1 105.99(5) . .
O24 Hf2 Hf1 166.10(5) 2_655 .
O3 Hf2 Hf1 80.54(5) . .
O3 Hf2 Hf1 36.77(5) 2_655 .
O1 Hf2 Hf1 79.73(5) 2_655 .
O1 Hf2 Hf1 35.70(4) . .
N2 Hf2 Hf1 104.59(5) . .
N2 Hf2 Hf1 106.40(5) 2_655 .
O24 Hf2 Hf1 166.10(5) . 2_655
O24 Hf2 Hf1 105.99(5) 2_655 2_655
O3 Hf2 Hf1 36.77(5) . 2_655
O3 Hf2 Hf1 80.54(5) 2_655 2_655
O1 Hf2 Hf1 35.70(4) 2_655 2_655
O1 Hf2 Hf1 79.73(5) . 2_655
N2 Hf2 Hf1 106.40(5) . 2_655
N2 Hf2 Hf1 104.59(5) 2_655 2_655
Hf1 Hf2 Hf1 60.239(7) . 2_655
O1 C1 C6 108.87(19) . .
O1 C1 C2 107.92(19) . .
C6 C1 C2 113.1(2) . .
O1 C1 H1 109.0 . .
C6 C1 H1 109.0 . .
C2 C1 H1 109.0 . .
C1 O1 Hf1 120.51(14) . .
C1 O1 Hf2 120.37(14) . .
Hf1 O1 Hf2 107.38(7) . .
N2 C2 C1 106.81(19) . .
N2 C2 C3 104.71(19) . .
C1 C2 C3 112.5(2) . .
N2 C2 H2 110.9 . .
C1 C2 H2 110.9 . .
C3 C2 H2 110.9 . .
C21 N2 C2 112.97(19) . .
C21 N2 Hf2 119.43(15) . .
C2 N2 Hf2 102.63(14) . .
C21 N2 H2N 107.0 . .
C2 N2 H2N 107.0 . .
Hf2 N2 H2N 107.0 . .
N2 C21 C22 110.8(2) . .
N2 C21 H21A 109.5 . .
C22 C21 H21A 109.5 . .
N2 C21 H21B 109.5 . .
C22 C21 H21B 109.5 . .
H21A C21 H21B 108.1 . .
C21 C22 C23 114.7(2) . .
C21 C22 H22A 108.6 . .
C23 C22 H22A 108.6 . .
C21 C22 H22B 108.6 . .
C23 C22 H22B 108.6 . .
H22A C22 H22B 107.6 . .
O25 C23 O24 122.3(2) . .
O25 C23 C22 120.7(2) . .
O24 C23 C22 117.0(2) . .
C23 O24 Hf2 134.00(16) . .
O3 C3 C4 107.43(19) . .
O3 C3 C2 109.75(19) . .
C4 C3 C2 112.8(2) . .
O3 C3 H3 108.9 . .
C4 C3 H3 108.9 . .
C2 C3 H3 108.9 . .
C3 O3 Hf2 119.60(14) . .
C3 O3 Hf1 120.95(14) . 2_655
Hf2 O3 Hf1 107.41(7) . 2_655
N4 C4 C5 105.2(2) . .
N4 C4 C3 107.5(2) . .
C5 C4 C3 111.8(2) . .
N4 C4 H4 110.7 . .
C5 C4 H4 110.7 . .
C3 C4 H4 110.7 . .
C4 N4 C41 114.9(2) . .
C4 N4 Hf1 102.24(14) . 2_655
C41 N4 Hf1 118.12(16) . 2_655
C4 N4 H4N 107.0 . .
C41 N4 H4N 107.0 . .
Hf1 N4 H4N 107.0 2_655 .
N4 C41 C42 111.0(2) . .
N4 C41 H41A 109.4 . .
C42 C41 H41A 109.4 . .
N4 C41 H41B 109.4 . .
C42 C41 H41B 109.4 . .
H41A C41 H41B 108.0 . .
C43 C42 C41 113.6(2) . .
C43 C42 H42A 108.9 . .
C41 C42 H42A 108.9 . .
C43 C42 H42B 108.9 . .
C41 C42 H42B 108.9 . .
H42A C42 H42B 107.7 . .
O45 C43 O44 123.3(3) . .
O45 C43 C42 120.2(2) . .
O44 C43 C42 116.5(2) . .
C43 O44 Hf1 135.73(18) . 2_655
O5 C5 C4 109.4(2) . .
O5 C5 C6 107.5(2) . .
C4 C5 C6 113.8(2) . .
O5 C5 H5 108.7 . .
C4 C5 H5 108.7 . .
C6 C5 H5 108.7 . .
C5 O5 Hf1 120.28(14) . 2_655
C5 O5 Hf1 120.86(14) . .
Hf1 O5 Hf1 107.60(7) 2_655 .
N6 C6 C1 106.2(2) . .
N6 C6 C5 106.8(2) . .
C1 C6 C5 111.7(2) . .
N6 C6 H6 110.7 . .
C1 C6 H6 110.7 . .
C5 C6 H6 110.7 . .
C61 N6 C6 112.4(2) . .
C61 N6 Hf1 120.37(17) . .
C6 N6 Hf1 102.36(15) . .
C61 N6 H6N 107.0 . .
C6 N6 H6N 107.0 . .
Hf1 N6 H6N 107.0 . .
N6 C61 C62 111.5(2) . .
N6 C61 H61A 109.3 . .
C62 C61 H61A 109.3 . .
N6 C61 H61B 109.3 . .
C62 C61 H61B 109.3 . .
H61A C61 H61B 108.0 . .
C63 C62 C61 112.8(3) . .
C63 C62 H62A 109.0 . .
C61 C62 H62A 109.0 . .
C63 C62 H62B 109.0 . .
C61 C62 H62B 109.0 . .
H62A C62 H62B 107.8 . .
O65A C63 O64 120.2(3) . .
O65B C63 O64 115.9(7) . .
O65A C63 C62 120.4(3) . .
O65B C63 C62 120.4(7) . .
O64 C63 C62 118.6(3) . .
C63 O64 Hf1 139.0(2) . .
H1W O1W H2W 103(4) . .
H3W O2W H4W 109(4) . .
H5W O3W H6W 103(4) . .
H10W O5WA H9W 136(6) . .

loop_
_geom_bond_atom_site_label_1
_geom_bond_atom_site_label_2
_geom_bond_distance
_geom_bond_site_symmetry_2
Hf1 O44 2.1050(18) 2_655
Hf1 O64 2.1154(18) .
Hf1 O1 2.1407(17) .
Hf1 O5 2.1468(18) 2_655
Hf1 O3 2.1961(17) 2_655
Hf1 O5 2.2066(17) .
Hf1 N6 2.366(2) .
Hf1 N4 2.376(2) 2_655
Hf1 Hf2 3.5006(3) .
Hf1 Hf1 3.5132(3) 2_655
Hf2 O24 2.1101(17) .
Hf2 O24 2.1101(17) 2_655
Hf2 O3 2.1471(17) .
Hf2 O3 2.1472(17) 2_655
Hf2 O1 2.2030(17) 2_655
Hf2 O1 2.2030(17) .
Hf2 N2 2.362(2) .
Hf2 N2 2.362(2) 2_655
Hf2 Hf1 3.5006(3) 2_655
C1 O1 1.434(3) .
C1 C6 1.521(3) .
C1 C2 1.523(3) .
C1 H1 1.0000 .
C2 N2 1.489(3) .
C2 C3 1.525(4) .
C2 H2 1.0000 .
N2 C21 1.485(3) .
N2 H2N 1.0000 .
C21 C22 1.513(4) .
C21 H21A 0.9900 .
C21 H21B 0.9900 .
C22 C23 1.513(4) .
C22 H22A 0.9900 .
C22 H22B 0.9900 .
C23 O25 1.224(3) .
C23 O24 1.302(3) .
C3 O3 1.436(3) .
C3 C4 1.523(3) .
C3 H3 1.0000 .
O3 Hf1 2.1962(17) 2_655
C4 N4 1.483(3) .
C4 C5 1.522(3) .
C4 H4 1.0000 .
N4 C41 1.484(3) .
N4 Hf1 2.376(2) 2_655
N4 H4N 1.0000 .
C41 C42 1.519(4) .
C41 H41A 0.9900 .
C41 H41B 0.9900 .
C42 C43 1.515(4) .
C42 H42A 0.9900 .
C42 H42B 0.9900 .
C43 O45 1.235(3) .
C43 O44 1.293(3) .
O44 Hf1 2.1050(18) 2_655
C5 O5 1.426(3) .
C5 C6 1.525(4) .
C5 H5 1.0000 .
O5 Hf1 2.1469(18) 2_655
C6 N6 1.486(3) .
C6 H6 1.0000 .
N6 C61 1.481(3) .
N6 H6N 1.0000 .
C61 C62 1.516(4) .
C61 H61A 0.9900 .
C61 H61B 0.9900 .
C62 C63 1.511(4) .
C62 H62A 0.9900 .
C62 H62B 0.9900 .
C63 O65A 1.250(5) .
C63 O65B 1.273(14) .
C63 O64 1.288(3) .
O1W H1W 0.837(10) .
O1W H2W 0.835(10) .
O2W H3W 0.835(10) .
O2W H4W 0.835(10) .
O3W H5W 0.844(10) .
O3W H6W 0.848(10) .
O5WA H10W 0.842(10) .
O5WA H9W 0.840(10) .

loop_
_geom_torsion_atom_site_label_1
_geom_torsion_atom_site_label_2
_geom_torsion_atom_site_label_3
_geom_torsion_atom_site_label_4
_geom_torsion
_geom_torsion_site_symmetry_1
_geom_torsion_site_symmetry_4
C6 C1 O1 Hf1 -9.5(2) . .
C2 C1 O1 Hf1 -132.58(16) . .
C6 C1 O1 Hf2 128.86(17) . .
C2 C1 O1 Hf2 5.8(2) . .
O1 C1 C2 N2 -45.4(2) . .
C6 C1 C2 N2 -165.9(2) . .
O1 C1 C2 C3 69.0(2) . .
C6 C1 C2 C3 -51.5(3) . .
C1 C2 N2 C21 -69.5(2) . .
C3 C2 N2 C21 171.01(19) . .
C1 C2 N2 Hf2 60.45(19) . .
C3 C2 N2 Hf2 -59.06(18) . .
C2 N2 C21 C22 178.6(2) . .
Hf2 N2 C21 C22 57.9(2) . .
N2 C21 C22 C23 -67.8(3) . .
C21 C22 C23 O25 -162.1(3) . .
C21 C22 C23 O24 18.7(3) . .
O25 C23 O24 Hf2 -132.1(2) . .
C22 C23 O24 Hf2 47.2(3) . .
N2 C2 C3 O3 47.5(2) . .
C1 C2 C3 O3 -68.1(2) . .
N2 C2 C3 C4 167.23(19) . .
C1 C2 C3 C4 51.6(3) . .
C4 C3 O3 Hf2 -132.70(16) . .
C2 C3 O3 Hf2 -9.7(2) . .
C4 C3 O3 Hf1 5.2(2) . 2_655
C2 C3 O3 Hf1 128.15(16) . 2_655
O3 C3 C4 N4 -45.2(2) . .
C2 C3 C4 N4 -166.28(19) . .
O3 C3 C4 C5 69.8(3) . .
C2 C3 C4 C5 -51.3(3) . .
C5 C4 N4 C41 171.8(2) . .
C3 C4 N4 C41 -69.0(3) . .
C5 C4 N4 Hf1 -59.02(19) . 2_655
C3 C4 N4 Hf1 60.23(19) . 2_655
C4 N4 C41 C42 -179.4(2) . .
Hf1 N4 C41 C42 59.8(3) 2_655 .
N4 C41 C42 C43 -70.1(3) . .
C41 C42 C43 O45 -159.7(3) . .
C41 C42 C43 O44 20.4(4) . .
O45 C43 O44 Hf1 -133.8(2) . 2_655
C42 C43 O44 Hf1 46.1(4) . 2_655
N4 C4 C5 O5 47.7(2) . .
C3 C4 C5 O5 -68.6(3) . .
N4 C4 C5 C6 168.0(2) . .
C3 C4 C5 C6 51.6(3) . .
C4 C5 O5 Hf1 -9.7(3) . 2_655
C6 C5 O5 Hf1 -133.74(16) . 2_655
C4 C5 O5 Hf1 129.49(17) . .
C6 C5 O5 Hf1 5.4(2) . .
O1 C1 C6 N6 46.9(3) . .
C2 C1 C6 N6 166.9(2) . .
O1 C1 C6 C5 -69.1(2) . .
C2 C1 C6 C5 50.8(3) . .
O5 C5 C6 N6 -45.6(2) . .
C4 C5 C6 N6 -166.9(2) . .
O5 C5 C6 C1 70.0(2) . .
C4 C5 C6 C1 -51.3(3) . .
C1 C6 N6 C61 171.2(2) . .
C5 C6 N6 C61 -69.5(3) . .
C1 C6 N6 Hf1 -58.2(2) . .
C5 C6 N6 Hf1 61.09(19) . .
C6 N6 C61 C62 175.2(2) . .
Hf1 N6 C61 C62 54.5(3) . .
N6 C61 C62 C63 -71.7(3) . .
C61 C62 C63 O65A -155.3(5) . .
C61 C62 C63 O65B -118.1(10) . .
C61 C62 C63 O64 35.6(4) . .
O65A C63 O64 Hf1 -147.2(5) . .
O65B C63 O64 Hf1 176.8(9) . .
C62 C63 O64 Hf1 21.9(5) . .
